data_7220831
loop_
_publ_author_name
'Ding, Bin'
'Wang, You You'
'Liu, Shi Xin'
'Wu, Xiang Xia'
'Zhu, Zhao Zhou'
'Huo, Jian Zhong'
'Liu, Yuan Yuan'

_publ_section_title
;
 A series of multi-dimensional metal--organic frameworks with
 trans-4,4&#x2032;-azo-1,2,4-triazole: polymorphism, guest induced
 single-crystal-to-single-crystal transformation and solvatochromism
;
_journal_issue 29
_journal_name_full CrystEngComm
_journal_page_first 5396
_journal_paper_doi 10.1039/C5CE00724K
_journal_volume 17
_journal_year 2015
_chemical_formula_sum 'C12 H20 B2 F8 Fe N24 O4'
_chemical_formula_weight 793.99
_chemical_name_systematic
; 
 ? 
;
_space_group_IT_number 2
_symmetry_cell_setting triclinic
_symmetry_space_group_name_Hall '-P 1'
_symmetry_space_group_name_H-M 'P -1'
_atom_sites_solution_hydrogens geom
_atom_sites_solution_primary direct
_atom_sites_solution_secondary difmap
_audit_creation_method SHELXL-97
_audit_update_record
;
2015-05-29 deposited with the CCDC.
2015-06-01 downloaded from the CCDC.
;
_cell_angle_alpha 100.729(7)
_cell_angle_beta 107.661(7)
_cell_angle_gamma 91.364(8)
_cell_formula_units_Z 1
_cell_length_a 7.940(4)
_cell_length_b 8.039(4)
_cell_length_c 12.890(7)
_cell_measurement_reflns_used 1292
_cell_measurement_temperature 173(2)
_cell_measurement_theta_max 28.38
_cell_measurement_theta_min 2.70
_cell_volume 767.4(7)
_computing_cell_refinement 'Bruker SMART'
_computing_data_collection 'Bruker SMART'
_computing_data_reduction 'Bruker SAINT'
_computing_molecular_graphics 'Bruker SHELXTL'
_computing_publication_material 'Bruker SHELXTL'
_computing_structure_refinement 'SHELXL-97 (Sheldrick, 1997)'
_computing_structure_solution 'SHELXS-97 (Sheldrick, 1990)'
_diffrn_ambient_temperature 173(2)
_diffrn_measured_fraction_theta_full 0.985
_diffrn_measured_fraction_theta_max 0.985
_diffrn_measurement_device_type 'CCD area detector'
_diffrn_measurement_method 'phi and omega scans'
_diffrn_radiation_monochromator graphite
_diffrn_radiation_source 'fine-focus sealed tube'
_diffrn_radiation_type MoK\a
_diffrn_radiation_wavelength 0.71073
_diffrn_reflns_av_R_equivalents 0.0338
_diffrn_reflns_av_sigmaI/netI 0.0863
_diffrn_reflns_limit_h_max 9
_diffrn_reflns_limit_h_min -7
_diffrn_reflns_limit_k_max 9
_diffrn_reflns_limit_k_min -8
_diffrn_reflns_limit_l_max 13
_diffrn_reflns_limit_l_min -15
_diffrn_reflns_number 3914
_diffrn_reflns_theta_full 25.01
_diffrn_reflns_theta_max 25.01
_diffrn_reflns_theta_min 1.69
_exptl_absorpt_coefficient_mu 0.608
_exptl_absorpt_correction_T_max 0.9143
_exptl_absorpt_correction_T_min 0.8984
_exptl_absorpt_correction_type multi-scan
_exptl_absorpt_process_details SADABS
_exptl_crystal_colour RED
_exptl_crystal_density_diffrn 1.718
_exptl_crystal_density_meas ?
_exptl_crystal_density_method 'not measured'
_exptl_crystal_description BLOCK
_exptl_crystal_F_000 400
_exptl_crystal_size_max 0.18
_exptl_crystal_size_mid 0.17
_exptl_crystal_size_min 0.15
_refine_diff_density_max 1.269
_refine_diff_density_min -0.677
_refine_diff_density_rms 0.118
_refine_ls_extinction_method none
_refine_ls_goodness_of_fit_ref 1.061
_refine_ls_hydrogen_treatment constr
_refine_ls_matrix_type full
_refine_ls_number_parameters 248
_refine_ls_number_reflns 2677
_refine_ls_number_restraints 38
_refine_ls_restrained_S_all 1.053
_refine_ls_R_factor_all 0.1114
_refine_ls_R_factor_gt 0.0763
_refine_ls_shift/su_max 0.000
_refine_ls_shift/su_mean 0.000
_refine_ls_structure_factor_coef Fsqd
_refine_ls_weighting_details 'calc w=1/[\s^2^(Fo^2^)+(0.1230P)^2^+0.0551P] where P=(Fo^2^+2Fc^2^)/3'
_refine_ls_weighting_scheme calc
_refine_ls_wR_factor_gt 0.1919
_refine_ls_wR_factor_ref 0.2141
_reflns_number_gt 1830
_reflns_number_total 2677
_reflns_threshold_expression >2sigma(I)
_cod_data_source_file c5ce00724k2.cif
_cod_data_source_block 5
_cod_depositor_comments
;
The following automatic conversions were performed:

'_symmetry_cell_setting' value 'Triclinic' changed to 'triclinic'
according to
/usr/data/users/saulius/crontab/automatic-downloads/rss-feeds/RSC/lib/dictionaries/cif_core.dic
dictionary named 'cif_core.dic' version 2.4.2 from 2011-04-26.

'_exptl_absorpt_correction_type' value 'MULTI-SCAN' changed to
'multi-scan' according to
/usr/data/users/saulius/crontab/automatic-downloads/rss-feeds/RSC/lib/dictionaries/cif_core.dic
dictionary named 'cif_core.dic' version 2.4.2 from 2011-04-26.

'_exptl_crystal_density_meas' value 'NONE' was changed to '?' - the
value is perceived as not measured.

Automatic conversion script
Id: cif_fix_values 3271 2015-04-21 07:52:19Z andrius 

 Adding full bibliography for 7220823--7220832.cif.
;
_cod_original_sg_symbol_H-M P-1
_cod_database_code 7220831

loop_
_symmetry_equiv_pos_as_xyz
'x, y, z'
'-x, -y, -z'

loop_
_atom_site_label
_atom_site_type_symbol
_atom_site_fract_x
_atom_site_fract_y
_atom_site_fract_z
_atom_site_U_iso_or_equiv
_atom_site_adp_type
_atom_site_occupancy
_atom_site_symmetry_multiplicity
_atom_site_calc_flag
_atom_site_refinement_flags
_atom_site_disorder_assembly
_atom_site_disorder_group
Fe1 Fe 0.5000 0.5000 0.5000 0.0269(4) Uani 1 2 d S . .
B1 B 0.8694(10) 0.1797(10) 0.0898(6) 0.074(3) Uani 0.894(6) 1 d PD A 1
F1 F 0.7798(7) 0.2945(7) 0.1401(4) 0.124(3) Uani 0.894(6) 1 d PD A 1
F2 F 0.7571(7) 0.0395(6) 0.0309(5) 0.118(2) Uani 0.894(6) 1 d PD A 1
F3 F 0.9319(8) 0.2517(7) 0.0191(5) 0.118(2) Uani 0.894(6) 1 d PD A 1
F4 F 1.0080(7) 0.1338(7) 0.1684(4) 0.143(3) Uani 0.894(6) 1 d PD A 1
B1' B 0.869(3) 0.168(3) 0.115(3) 0.074(3) Uani 0.106(6) 1 d PD A 2
F1' F 0.952(3) 0.327(3) 0.158(3) 0.124(3) Uani 0.106(6) 1 d PD A 2
F2' F 0.724(4) 0.155(5) 0.149(4) 0.118(2) Uani 0.106(6) 1 d PD A 2
F3' F 0.818(7) 0.139(6) 0.002(2) 0.118(2) Uani 0.106(6) 1 d PD A 2
F4' F 0.982(5) 0.052(4) 0.152(5) 0.143(3) Uani 0.106(6) 1 d PD A 2
O1W O 0.3791(5) 0.2704(4) 0.5023(3) 0.0380(10) Uani 1 1 d . . .
H1A H 0.3437 0.2369 0.5515 0.057 Uiso 1 1 d R . .
H1B H 0.3397 0.1956 0.4427 0.057 Uiso 1 1 d R . .
O2W O 0.2932(6) 0.0141(5) 0.3235(4) 0.0601(13) Uani 1 1 d . . .
H2A H 0.3840 -0.0198 0.3066 0.090 Uiso 1 1 d R . .
H2B H 0.2115 0.0146 0.2631 0.090 Uiso 1 1 d R . .
N1 N 0.3787(6) 0.4626(5) 0.3181(4) 0.0355(11) Uani 1 1 d . . .
N2 N 0.2443(8) 0.5598(7) 0.2675(4) 0.0594(17) Uani 1 1 d . . .
N3 N 0.3312(6) 0.4020(6) 0.1399(4) 0.0391(12) Uani 1 1 d . . .
N4 N 0.3633(7) 0.3203(7) 0.0428(4) 0.0459(13) Uani 1 1 d . . .
N5 N 0.2664(8) 0.3632(6) -0.0385(4) 0.0503(14) Uani 1 1 d . . .
N6 N 0.3071(7) 0.2816(6) -0.1321(4) 0.0435(13) Uani 1 1 d . . .
N7 N 0.3035(7) 0.2250(7) -0.3048(4) 0.0518(14) Uani 1 1 d . . .
N8 N 0.4241(8) 0.1283(8) -0.2451(5) 0.0627(17) Uani 1 1 d . . .
N9 N 0.7245(5) 0.3654(5) 0.4733(3) 0.0307(11) Uani 1 1 d . . .
N10 N 0.8147(6) 0.4075(6) 0.4016(4) 0.0412(13) Uani 1 1 d . . .
N11 N 0.9158(5) 0.1813(5) 0.4612(4) 0.0302(11) Uani 1 1 d . . .
N12 N 1.0179(5) 0.0422(5) 0.4688(4) 0.0316(11) Uani 1 1 d . . .
C1 C 0.4251(8) 0.3718(8) 0.2394(5) 0.0433(16) Uani 1 1 d . . .
H1 H 0.5120 0.2955 0.2501 0.052 Uiso 1 1 calc R . .
C2 C 0.2210(10) 0.5214(9) 0.1618(5) 0.061(2) Uani 1 1 d . . .
H2 H 0.1406 0.5685 0.1085 0.073 Uiso 1 1 calc R . .
C3 C 0.2372(10) 0.3156(9) -0.2346(5) 0.0579(19) Uani 1 1 d . . .
H3 H 0.1533 0.3930 -0.2525 0.070 Uiso 1 1 calc R . .
C4 C 0.4251(9) 0.1629(10) -0.1432(5) 0.062(2) Uani 1 1 d . . .
H4 H 0.4948 0.1150 -0.0861 0.074 Uiso 1 1 calc R . .
C5 C 0.7878(7) 0.2306(7) 0.5082(4) 0.0321(13) Uani 1 1 d . . .
H5 H 0.7518 0.1771 0.5570 0.039 Uiso 1 1 calc R . .
C6 C 0.9268(7) 0.2923(7) 0.3962(5) 0.0421(15) Uani 1 1 d . . .
H6 H 1.0033 0.2874 0.3537 0.051 Uiso 1 1 calc R . .

loop_
_atom_site_aniso_label
_atom_site_aniso_U_11
_atom_site_aniso_U_22
_atom_site_aniso_U_33
_atom_site_aniso_U_23
_atom_site_aniso_U_13
_atom_site_aniso_U_12
Fe1 0.0285(6) 0.0257(6) 0.0308(7) 0.0079(4) 0.0132(5) 0.0193(5)
B1 0.078(7) 0.087(7) 0.058(7) 0.014(6) 0.021(5) 0.036(6)
F1 0.118(5) 0.141(6) 0.119(5) 0.017(4) 0.047(4) 0.079(5)
F2 0.101(4) 0.082(4) 0.154(6) 0.015(4) 0.022(4) -0.007(4)
F3 0.138(6) 0.116(6) 0.124(5) 0.044(4) 0.063(4) 0.010(5)
F4 0.125(5) 0.191(8) 0.093(5) 0.016(5) 0.008(4) 0.097(6)
B1' 0.078(7) 0.087(7) 0.058(7) 0.014(6) 0.021(5) 0.036(6)
F1' 0.118(5) 0.141(6) 0.119(5) 0.017(4) 0.047(4) 0.079(5)
F2' 0.101(4) 0.082(4) 0.154(6) 0.015(4) 0.022(4) -0.007(4)
F3' 0.138(6) 0.116(6) 0.124(5) 0.044(4) 0.063(4) 0.010(5)
F4' 0.125(5) 0.191(8) 0.093(5) 0.016(5) 0.008(4) 0.097(6)
O1W 0.050(2) 0.032(2) 0.039(2) 0.0076(17) 0.0228(19) 0.0052(18)
O2W 0.070(3) 0.054(3) 0.062(3) 0.001(2) 0.035(2) 0.018(2)
N1 0.039(3) 0.037(3) 0.030(3) 0.005(2) 0.009(2) 0.016(2)
N2 0.073(4) 0.067(4) 0.035(3) 0.008(3) 0.010(3) 0.047(3)
N3 0.045(3) 0.047(3) 0.024(3) 0.002(2) 0.012(2) 0.009(2)
N4 0.044(3) 0.059(3) 0.032(3) 0.001(2) 0.013(2) 0.006(3)
N5 0.071(4) 0.051(3) 0.030(3) 0.008(2) 0.016(3) 0.019(3)
N6 0.059(3) 0.049(3) 0.027(3) 0.004(2) 0.021(2) 0.011(3)
N7 0.064(4) 0.055(3) 0.040(3) 0.007(3) 0.023(3) 0.009(3)
N8 0.068(4) 0.085(4) 0.045(3) 0.014(3) 0.030(3) 0.025(4)
N9 0.033(2) 0.030(2) 0.038(3) 0.014(2) 0.018(2) 0.020(2)
N10 0.039(3) 0.047(3) 0.051(3) 0.025(2) 0.023(2) 0.027(2)
N11 0.022(2) 0.033(2) 0.042(3) 0.012(2) 0.016(2) 0.020(2)
N12 0.024(2) 0.029(3) 0.046(3) 0.0108(19) 0.014(2) 0.019(2)
C1 0.041(3) 0.058(4) 0.027(3) 0.002(3) 0.009(3) 0.023(3)
C2 0.077(5) 0.064(4) 0.036(4) 0.009(3) 0.007(3) 0.043(4)
C3 0.082(5) 0.061(4) 0.039(4) 0.013(3) 0.030(3) 0.028(4)
C4 0.069(5) 0.091(6) 0.037(4) 0.025(4) 0.024(3) 0.034(4)
C5 0.030(3) 0.035(3) 0.038(3) 0.010(2) 0.019(2) 0.014(2)
C6 0.042(3) 0.051(4) 0.052(4) 0.025(3) 0.032(3) 0.029(3)

loop_
_atom_type_symbol
_atom_type_description
_atom_type_scat_dispersion_real
_atom_type_scat_dispersion_imag
_atom_type_scat_source
C C 0.0033 0.0016 'International Tables Vol C Tables 4.2.6.8 and 6.1.1.4'
H H 0.0000 0.0000 'International Tables Vol C Tables 4.2.6.8 and 6.1.1.4'
N N 0.0061 0.0033 'International Tables Vol C Tables 4.2.6.8 and 6.1.1.4'
O O 0.0106 0.0060 'International Tables Vol C Tables 4.2.6.8 and 6.1.1.4'
Fe Fe 0.3463 0.8444 'International Tables Vol C Tables 4.2.6.8 and 6.1.1.4'
B B 0.0013 0.0007 'International Tables Vol C Tables 4.2.6.8 and 6.1.1.4'
F F 0.0171 0.0103 'International Tables Vol C Tables 4.2.6.8 and 6.1.1.4'

loop_
_geom_angle_atom_site_label_1
_geom_angle_atom_site_label_2
_geom_angle_atom_site_label_3
_geom_angle
_geom_angle_site_symmetry_1
_geom_angle_site_symmetry_3
O1W Fe1 O1W 179.999(1) . 2_666
O1W Fe1 N9 91.26(15) . 2_666
O1W Fe1 N9 88.74(15) 2_666 2_666
O1W Fe1 N9 88.74(15) . .
O1W Fe1 N9 91.26(15) 2_666 .
N9 Fe1 N9 179.999(1) 2_666 .
O1W Fe1 N1 91.46(16) . .
O1W Fe1 N1 88.54(16) 2_666 .
N9 Fe1 N1 90.96(15) 2_666 .
N9 Fe1 N1 89.04(15) . .
O1W Fe1 N1 88.54(16) . 2_666
O1W Fe1 N1 91.46(16) 2_666 2_666
N9 Fe1 N1 89.04(15) 2_666 2_666
N9 Fe1 N1 90.96(15) . 2_666
N1 Fe1 N1 180.00(10) . 2_666
F4 B1 F2 109.6(5) . .
F4 B1 F1 109.6(5) . .
F2 B1 F1 109.4(5) . .
F4 B1 F3 109.6(5) . .
F2 B1 F3 109.3(5) . .
F1 B1 F3 109.3(5) . .
F2' B1' F4' 109.5(6) . .
F2' B1' F3' 109.5(6) . .
F4' B1' F3' 109.5(6) . .
F2' B1' F1' 109.5(6) . .
F4' B1' F1' 109.5(6) . .
F3' B1' F1' 109.4(6) . .
Fe1 O1W H1A 131.9 . .
Fe1 O1W H1B 120.0 . .
H1A O1W H1B 107.4 . .
H2A O2W H2B 107.4 . .
C1 N1 N2 106.7(4) . .
C1 N1 Fe1 129.8(4) . .
N2 N1 Fe1 122.9(3) . .
C2 N2 N1 106.7(5) . .
C1 N3 C2 105.3(5) . .
C1 N3 N4 120.7(5) . .
C2 N3 N4 134.0(5) . .
N5 N4 N3 111.3(5) . .
N4 N5 N6 108.9(5) . .
C3 N6 C4 105.2(5) . .
C3 N6 N5 124.0(5) . .
C4 N6 N5 130.8(5) . .
C3 N7 N8 106.6(5) . .
C4 N8 N7 108.3(5) . .
C5 N9 N10 108.4(4) . .
C5 N9 Fe1 129.1(4) . .
N10 N9 Fe1 122.2(3) . .
C6 N10 N9 106.0(4) . .
C6 N11 C5 106.9(4) . .
C6 N11 N12 122.4(4) . .
C5 N11 N12 130.7(4) . .
N12 N12 N11 110.5(5) 2_756 .
N1 C1 N3 111.0(5) . .
N1 C1 H1 124.5 . .
N3 C1 H1 124.5 . .
N2 C2 N3 110.2(5) . .
N2 C2 H2 124.9 . .
N3 C2 H2 124.9 . .
N7 C3 N6 110.6(6) . .
N7 C3 H3 124.7 . .
N6 C3 H3 124.7 . .
N8 C4 N6 109.3(6) . .
N8 C4 H4 125.3 . .
N6 C4 H4 125.3 . .
N9 C5 N11 108.4(5) . .
N9 C5 H5 125.8 . .
N11 C5 H5 125.8 . .
N10 C6 N11 110.3(5) . .
N10 C6 H6 124.9 . .
N11 C6 H6 124.9 . .

loop_
_geom_bond_atom_site_label_1
_geom_bond_atom_site_label_2
_geom_bond_distance
_geom_bond_site_symmetry_2
Fe1 O1W 2.069(4) .
Fe1 O1W 2.069(4) 2_666
Fe1 N9 2.189(4) 2_666
Fe1 N9 2.189(4) .
Fe1 N1 2.206(4) .
Fe1 N1 2.206(4) 2_666
B1 F4 1.362(7) .
B1 F2 1.366(8) .
B1 F1 1.366(7) .
B1 F3 1.367(8) .
B1' F2' 1.361(10) .
B1' F4' 1.361(10) .
B1' F3' 1.362(10) .
B1' F1' 1.362(10) .
O1W H1A 0.8500 .
O1W H1B 0.8500 .
O2W H2A 0.8502 .
O2W H2B 0.8494 .
N1 C1 1.289(7) .
N1 N2 1.408(6) .
N2 C2 1.293(8) .
N3 C1 1.344(7) .
N3 C2 1.363(7) .
N3 N4 1.399(6) .
N4 N5 1.210(6) .
N5 N6 1.393(6) .
N6 C3 1.352(8) .
N6 C4 1.371(8) .
N7 C3 1.298(8) .
N7 N8 1.387(7) .
N8 C4 1.289(8) .
N9 C5 1.304(6) .
N9 N10 1.409(6) .
N10 C6 1.307(6) .
N11 C6 1.351(7) .
N11 C5 1.364(6) .
N11 N12 1.397(5) .
N12 N12 1.233(8) 2_756
C1 H1 0.9300 .
C2 H2 0.9300 .
C3 H3 0.9300 .
C4 H4 0.9300 .
C5 H5 0.9300 .
C6 H6 0.9300 .

loop_
_geom_torsion_atom_site_label_1
_geom_torsion_atom_site_label_2
_geom_torsion_atom_site_label_3
_geom_torsion_atom_site_label_4
_geom_torsion
_geom_torsion_site_symmetry_1
_geom_torsion_site_symmetry_4
O1W Fe1 N1 C1 -79.8(6) . .
O1W Fe1 N1 C1 100.2(6) 2_666 .
N9 Fe1 N1 C1 -171.1(6) 2_666 .
N9 Fe1 N1 C1 8.9(6) . .
N1 Fe1 N1 C1 -176(30) 2_666 .
O1W Fe1 N1 N2 110.0(5) . .
O1W Fe1 N1 N2 -70.0(5) 2_666 .
N9 Fe1 N1 N2 18.7(5) 2_666 .
N9 Fe1 N1 N2 -161.3(5) . .
N1 Fe1 N1 N2 13(30) 2_666 .
C1 N1 N2 C2 -0.6(8) . .
Fe1 N1 N2 C2 171.6(5) . .
C1 N3 N4 N5 180.0(6) . .
C2 N3 N4 N5 -2.8(10) . .
N3 N4 N5 N6 178.5(5) . .
N4 N5 N6 C3 -172.4(6) . .
N4 N5 N6 C4 3.8(9) . .
C3 N7 N8 C4 0.4(8) . .
O1W Fe1 N9 C5 -31.8(5) . .
O1W Fe1 N9 C5 148.2(5) 2_666 .
N9 Fe1 N9 C5 65(15) 2_666 .
N1 Fe1 N9 C5 -123.3(5) . .
N1 Fe1 N9 C5 56.7(5) 2_666 .
O1W Fe1 N9 N10 141.4(4) . .
O1W Fe1 N9 N10 -38.6(4) 2_666 .
N9 Fe1 N9 N10 -121(15) 2_666 .
N1 Fe1 N9 N10 49.9(4) . .
N1 Fe1 N9 N10 -130.1(4) 2_666 .
C5 N9 N10 C6 1.0(6) . .
Fe1 N9 N10 C6 -173.5(4) . .
C6 N11 N12 N12 -178.6(6) . 2_756
C5 N11 N12 N12 -1.6(9) . 2_756
N2 N1 C1 N3 0.1(7) . .
Fe1 N1 C1 N3 -171.3(4) . .
C2 N3 C1 N1 0.4(7) . .
N4 N3 C1 N1 178.3(5) . .
N1 N2 C2 N3 0.9(8) . .
C1 N3 C2 N2 -0.8(8) . .
N4 N3 C2 N2 -178.3(6) . .
N8 N7 C3 N6 -0.7(8) . .
C4 N6 C3 N7 0.7(8) . .
N5 N6 C3 N7 177.7(6) . .
N7 N8 C4 N6 0.0(8) . .
C3 N6 C4 N8 -0.4(8) . .
N5 N6 C4 N8 -177.2(6) . .
N10 N9 C5 N11 -0.5(6) . .
Fe1 N9 C5 N11 173.4(3) . .
C6 N11 C5 N9 -0.1(6) . .
N12 N11 C5 N9 -177.4(5) . .
N9 N10 C6 N11 -1.0(6) . .
C5 N11 C6 N10 0.7(7) . .
N12 N11 C6 N10 178.3(4) . .
